data_1545493
loop_
_publ_author_name
'Lahmidi, Sanae'
'Essassi, El Mokhtar'
'Benchidmi, Mohammed'
'Saadi, Mohamed'
'El Ammari, Lahcen'

_publ_section_title
;
 3,5-Diamino-4<i>H</i>-1,2,4-triazol-1-ium 4-nitrobenzoate dihydrate
;
_journal_coeditor_code TK4030
_journal_issue 2
_journal_name_full IUCrData
_journal_page_first x170159
_journal_paper_doi 10.1107/S2414314617001596
_journal_volume 2
_journal_year 2017
_chemical_formula_iupac 'C2 H6 N5 +, C7 H4 N O4 -, 2H2 O'
_chemical_formula_moiety 'C2 H6 N5 +, C7 H4 N O4 -, 2(H2 O)'
_chemical_formula_sum 'C9 H14 N6 O6'
_chemical_formula_weight 302.26
_chemical_name_systematic
;
3,5-Diamino-4<i>H</i>-1,2,4-triazol-1-ium 4-nitrobenzoate dihydrate
;
_space_group_crystal_system monoclinic
_space_group_IT_number 14
_space_group_name_Hall '-P 2yn'
_space_group_name_H-M_alt 'P 1 21/n 1'
_symmetry_space_group_name_Hall '-P 2yn'
_symmetry_space_group_name_H-M 'P 1 21/n 1'
_atom_sites_solution_hydrogens mixed
_audit_creation_method SHELXL-2013
_cell_angle_alpha 90
_cell_angle_beta 105.6910(10)
_cell_angle_gamma 90
_cell_formula_units_Z 4
_cell_length_a 7.2050(2)
_cell_length_b 19.8831(6)
_cell_length_c 9.7676(3)
_cell_measurement_reflns_used 3487
_cell_measurement_temperature 296(2)
_cell_measurement_theta_max 28.698
_cell_measurement_theta_min 2.396
_cell_volume 1347.14(7)
_computing_cell_refinement
;
SAINT (Bruker, 2009)
;
_computing_data_collection
;
APEX2 (Bruker, 2009)
;
_computing_data_reduction
;
SAINT (Bruker, 2009)
;
_computing_molecular_graphics
;
ORTEP-3 for Windows (Farrugia, 2012)
;
_computing_publication_material
;
Mercury (Macrae <i>et al.</i>, 2008) and publCIF (Westrip, 2010)
;
_computing_structure_refinement
;
SHELXL2014 (Sheldrick, 2015b)
;
_computing_structure_solution
;
SHELXTL2014 (Sheldrick, 2015a)
;
_diffrn_ambient_temperature 296(2)
_diffrn_measured_fraction_theta_full 0.999
_diffrn_measured_fraction_theta_max 0.999
_diffrn_measurement_device_type 'Bruker X8 APEX'
_diffrn_measurement_method '\f and \w scans'
_diffrn_radiation_monochromator graphite
_diffrn_radiation_source 'fine-focus sealed tube'
_diffrn_radiation_type MoK\a
_diffrn_radiation_wavelength 0.71073
_diffrn_reflns_av_R_equivalents 0.0281
_diffrn_reflns_limit_h_max 9
_diffrn_reflns_limit_h_min -9
_diffrn_reflns_limit_k_max 26
_diffrn_reflns_limit_k_min -26
_diffrn_reflns_limit_l_max 12
_diffrn_reflns_limit_l_min -13
_diffrn_reflns_number 24987
_diffrn_reflns_theta_full 25.242
_diffrn_reflns_theta_max 28.698
_diffrn_reflns_theta_min 2.396
_exptl_absorpt_coefficient_mu 0.126
_exptl_absorpt_correction_T_max 0.7461
_exptl_absorpt_correction_T_min 0.6453
_exptl_absorpt_correction_type multi-scan
_exptl_absorpt_process_details
;
(SADABS; Krause <i>et al.</i>, 2015)
;
_exptl_crystal_colour colourless
_exptl_crystal_density_diffrn 1.490
_exptl_crystal_description block
_exptl_crystal_F_000 632
_exptl_crystal_size_max 0.37
_exptl_crystal_size_mid 0.32
_exptl_crystal_size_min 0.27
_refine_diff_density_max 0.339
_refine_diff_density_min -0.234
_refine_ls_extinction_method none
_refine_ls_goodness_of_fit_ref 1.045
_refine_ls_hydrogen_treatment constr
_refine_ls_matrix_type full
_refine_ls_number_parameters 190
_refine_ls_number_reflns 3487
_refine_ls_number_restraints 0
_refine_ls_restrained_S_all 1.045
_refine_ls_R_factor_all 0.0553
_refine_ls_R_factor_gt 0.0430
_refine_ls_shift/su_max 0.001
_refine_ls_shift/su_mean 0.000
_refine_ls_structure_factor_coef Fsqd
_refine_ls_weighting_details 'w=1/[\s^2^(Fo^2^)+(0.0680P)^2^+0.3700P] where P=(Fo^2^+2Fc^2^)/3'
_refine_ls_weighting_scheme calc
_refine_ls_wR_factor_gt 0.1205
_refine_ls_wR_factor_ref 0.1334
_reflns_number_gt 2811
_reflns_number_total 3487
_reflns_threshold_expression 'I > 2\s(I)'
_cod_data_source_file tk4030sup1.cif
_cod_data_source_block I
_cod_database_code 1545493
_shelx_space_group_comment
;
The symmetry employed for this shelxl refinement is uniquely defined
by the following loop, which should always be used as a source of
symmetry information in preference to the above space-group names.
They are only intended as comments.
;
_shelxl_version_number .2013

loop_
_space_group_symop_operation_xyz
'x, y, z'
'-x+1/2, y+1/2, -z+1/2'
'-x, -y, -z'
'x-1/2, -y-1/2, z-1/2'

loop_
_atom_site_type_symbol
_atom_site_label
_atom_site_fract_x
_atom_site_fract_y
_atom_site_fract_z
_atom_site_U_iso_or_equiv
_atom_site_adp_type
_atom_site_calc_flag
_atom_site_occupancy
C C1 0.5653(2) 0.65186(7) 0.88659(15) 0.0402(3) Uani d 1
C C2 0.6168(2) 0.58783(7) 0.93513(15) 0.0436(3) Uani d 1
H H2 0.6969 0.5804 1.0259 0.052 Uiso calc 1
C C3 0.5457(2) 0.53473(7) 0.84470(14) 0.0395(3) Uani d 1
H H3 0.5783 0.4909 0.8752 0.047 Uiso calc 1
C C4 0.42631(18) 0.54581(6) 0.70904(13) 0.0313(3) Uani d 1
C C5 0.3781(2) 0.61125(6) 0.66323(15) 0.0378(3) Uani d 1
H H5 0.2987 0.6190 0.5723 0.045 Uiso calc 1
C C6 0.4482(2) 0.66517(7) 0.75320(17) 0.0424(3) Uani d 1
H H6 0.4166 0.7092 0.7237 0.051 Uiso calc 1
C C7 0.34457(19) 0.48612(6) 0.61666(14) 0.0349(3) Uani d 1
C C8 0.1939(2) 0.32045(6) 0.39199(14) 0.0370(3) Uani d 1
C C9 0.02010(18) 0.37170(7) 0.20317(14) 0.0350(3) Uani d 1
N N1 0.6422(2) 0.70814(7) 0.98345(16) 0.0554(4) Uani d 1
N N2 0.12815(16) 0.38183(5) 0.34091(12) 0.0352(2) Uani d 1
H H2N 0.1630 0.4232 0.3935 0.042 Uiso d 1
N N3 0.12583(18) 0.27665(6) 0.28955(13) 0.0419(3) Uani d 1
H H3N 0.1470 0.2300 0.2980 0.050 Uiso d 1
N N4 0.01422(18) 0.30828(6) 0.16723(13) 0.0415(3) Uani d 1
N N5 0.3061(2) 0.30868(6) 0.52092(14) 0.0546(4) Uani d 1
H H5A 0.3503 0.2672 0.5476 0.066 Uiso d 1
H H5B 0.3371 0.3434 0.5763 0.066 Uiso d 1
N N6 -0.0649(2) 0.42254(7) 0.11816(14) 0.0478(3) Uani d 1
H H6A -0.0507 0.4620 0.1533 0.057 Uiso d 1
H H6B -0.1362 0.4100 0.0385 0.057 Uiso d 1
O O1 0.6188(2) 0.76516(6) 0.93599(18) 0.0773(4) Uani d 1
O O2 0.7257(3) 0.69499(8) 1.10651(16) 0.0888(5) Uani d 1
O O3 0.24541(16) 0.49644(5) 0.49201(11) 0.0478(3) Uani d 1
O O4 0.37626(18) 0.42890(5) 0.67293(12) 0.0518(3) Uani d 1
O O5 0.20562(17) 0.13888(5) 0.32618(12) 0.0516(3) Uani d 1
H H5AO 0.3003 0.1230 0.2943 0.077 Uiso d 1
H H5BO 0.1041 0.1162 0.2822 0.077 Uiso d 1
O O6 0.01665(19) 0.56608(6) 0.26751(13) 0.0589(3) Uani d 1
H H6AO 0.0886 0.5529 0.3562 0.088 Uiso d 1
H H6BO -0.0927 0.5865 0.2780 0.088 Uiso d 1

loop_
_atom_site_aniso_label
_atom_site_aniso_U_11
_atom_site_aniso_U_22
_atom_site_aniso_U_33
_atom_site_aniso_U_12
_atom_site_aniso_U_13
_atom_site_aniso_U_23
C1 0.0440(7) 0.0333(6) 0.0431(7) -0.0053(5) 0.0115(6) -0.0109(5)
C2 0.0512(8) 0.0400(7) 0.0337(7) -0.0024(6) 0.0014(6) -0.0045(5)
C3 0.0489(8) 0.0293(6) 0.0352(6) 0.0010(5) 0.0025(6) 0.0009(5)
C4 0.0340(6) 0.0265(5) 0.0316(6) -0.0020(4) 0.0059(5) -0.0007(4)
C5 0.0413(7) 0.0289(6) 0.0384(7) 0.0011(5) 0.0028(5) 0.0032(5)
C6 0.0482(8) 0.0251(6) 0.0516(8) 0.0019(5) 0.0098(6) 0.0001(5)
C7 0.0377(6) 0.0275(6) 0.0352(6) -0.0012(5) 0.0024(5) -0.0006(5)
C8 0.0405(7) 0.0269(6) 0.0384(7) -0.0021(5) 0.0017(5) -0.0006(5)
C9 0.0320(6) 0.0342(6) 0.0352(6) -0.0006(5) 0.0026(5) -0.0027(5)
N1 0.0634(9) 0.0411(7) 0.0603(9) -0.0095(6) 0.0143(7) -0.0194(6)
N2 0.0386(6) 0.0265(5) 0.0345(6) 0.0001(4) -0.0004(4) -0.0021(4)
N3 0.0489(7) 0.0265(5) 0.0426(6) -0.0020(5) -0.0006(5) -0.0032(4)
N4 0.0441(6) 0.0338(6) 0.0387(6) -0.0017(5) -0.0021(5) -0.0041(5)
N5 0.0730(9) 0.0319(6) 0.0425(7) 0.0040(6) -0.0126(6) 0.0009(5)
N6 0.0533(7) 0.0404(6) 0.0399(6) 0.0080(5) -0.0045(5) 0.0004(5)
O1 0.0944(11) 0.0375(6) 0.0920(10) -0.0042(6) 0.0115(8) -0.0217(7)
O2 0.1303(14) 0.0664(9) 0.0536(8) -0.0222(9) -0.0027(8) -0.0234(7)
O3 0.0591(6) 0.0337(5) 0.0373(5) 0.0006(4) -0.0096(5) -0.0014(4)
O4 0.0699(7) 0.0267(5) 0.0455(6) -0.0028(4) -0.0074(5) 0.0024(4)
O5 0.0571(7) 0.0361(5) 0.0538(6) -0.0023(5) 0.0018(5) -0.0070(4)
O6 0.0613(7) 0.0595(7) 0.0495(6) 0.0077(6) 0.0041(5) 0.0136(5)

loop_
_atom_type_symbol
_atom_type_description
_atom_type_scat_dispersion_real
_atom_type_scat_dispersion_imag
_atom_type_scat_source
C C 0.0033 0.0016 'International Tables Vol C Tables 4.2.6.8 and 6.1.1.4'
H H 0.0000 0.0000 'International Tables Vol C Tables 4.2.6.8 and 6.1.1.4'
N N 0.0061 0.0033 'International Tables Vol C Tables 4.2.6.8 and 6.1.1.4'
O O 0.0106 0.0060 'International Tables Vol C Tables 4.2.6.8 and 6.1.1.4'

loop_
_geom_angle_atom_site_label_1
_geom_angle_atom_site_label_2
_geom_angle_atom_site_label_3
_geom_angle
C6 C1 C2 123.04(13)
C6 C1 N1 119.40(13)
C2 C1 N1 117.56(13)
C1 C2 C3 117.91(13)
C1 C2 H2 121.0
C3 C2 H2 121.0
C2 C3 C4 121.01(13)
C2 C3 H3 119.5
C4 C3 H3 119.5
C3 C4 C5 119.51(11)
C3 C4 C7 119.09(11)
C5 C4 C7 121.35(11)
C4 C5 C6 120.10(12)
C4 C5 H5 119.9
C6 C5 H5 119.9
C1 C6 C5 118.42(12)
C1 C6 H6 120.8
C5 C6 H6 120.8
O3 C7 O4 124.21(12)
O3 C7 C4 118.71(11)
O4 C7 C4 117.03(11)
N3 C8 N5 127.85(13)
N3 C8 N2 107.13(11)
N5 C8 N2 125.02(12)
N4 C9 N6 125.65(12)
N4 C9 N2 111.90(12)
N6 C9 N2 122.44(12)
O1 N1 O2 123.74(15)
O1 N1 C1 118.22(15)
O2 N1 C1 118.04(14)
C8 N2 C9 106.10(10)
C8 N2 H2N 123.8
C9 N2 H2N 129.9
C8 N3 N4 111.24(11)
C8 N3 H3N 124.5
N4 N3 H3N 124.2
C9 N4 N3 103.62(11)
C8 N5 H5A 121.2
C8 N5 H5B 116.2
H5A N5 H5B 122.6
C9 N6 H6A 117.3
C9 N6 H6B 114.1
H6A N6 H6B 128.3
H5AO O5 H5BO 105.6
H6AO O6 H6BO 107.7

loop_
_geom_bond_atom_site_label_1
_geom_bond_atom_site_label_2
_geom_bond_distance
C1 C6 1.373(2)
C1 C2 1.374(2)
C1 N1 1.4734(18)
C2 C3 1.3831(19)
C2 H2 0.9300
C3 C4 1.3884(18)
C3 H3 0.9300
C4 C5 1.3891(17)
C4 C7 1.5107(17)
C5 C6 1.3918(19)
C5 H5 0.9300
C6 H6 0.9300
C7 O3 1.2508(16)
C7 O4 1.2573(16)
C8 N3 1.3170(17)
C8 N5 1.3203(18)
C8 N2 1.3548(16)
C9 N4 1.3065(17)
C9 N6 1.3459(18)
C9 N2 1.3748(16)
N1 O1 1.219(2)
N1 O2 1.218(2)
N2 H2N 0.9671
N3 N4 1.3964(17)
N3 H3N 0.9397
N5 H5A 0.8975
N5 H5B 0.8689
N6 H6A 0.8520
N6 H6B 0.8459
O5 H5AO 0.8816
O5 H5BO 0.8682
O6 H6AO 0.9193
O6 H6BO 0.9165

loop_
_geom_hbond_atom_site_label_D
_geom_hbond_atom_site_label_H
_geom_hbond_atom_site_label_A
_geom_hbond_site_symmetry_A
_geom_hbond_distance_DH
_geom_hbond_distance_HA
_geom_hbond_distance_DA
_geom_hbond_angle_DHA
N2 H2N O3 . 0.97 1.76 2.7221(14) 176
N3 H3N O5 . 0.94 1.86 2.8021(16) 176
N5 H5B O4 . 0.87 1.93 2.7871(17) 170
N6 H6A O6 . 0.85 2.34 3.1866(19) 174
N6 H6B O5 4_565 0.85 2.29 3.1318(17) 170
N5 H5A N4 4_666 0.90 2.06 2.9224(17) 159
O5 H5AO O6 2_545 0.88 1.95 2.8156(18) 166
O5 H5BO O4 4_565 0.87 1.92 2.7868(16) 176
O6 H6AO O3 . 0.92 1.87 2.7363(15) 157
O6 H6BO O4 3_566 0.92 2.24 3.0419(19) 146
C6 H6 O2 4_575 0.93 2.45 3.333(2) 160

_cod_database_fobs_code 1545493
